data_4078280
loop_
_publ_author_name
'Mart\?\'inez-Mart\?\'inez, Antonio-Jes\'us'
'Chicote, Mar\'ia-Teresa'
'Bautista, Delia'
'Vicente, Jos\'e'

_publ_section_title
;
 Synthesis of Palladium(II), -(III), and -(IV) Complexes with Acyclic
 Diaminocarbene Ligands
;
_journal_issue 9
_journal_name_full Organometallics
_journal_page_first 3711
_journal_paper_doi 10.1021/om300201s
_journal_volume 31
_journal_year 2012
_chemical_formula_sum 'C24.5 H25.5 Cl3.5 N3 Pd'
_chemical_formula_weight 592.45
_chemical_name_systematic
; 
 ? 
;
_space_group_IT_number 2
_symmetry_cell_setting triclinic
_symmetry_space_group_name_Hall '-P 1'
_symmetry_space_group_name_H-M 'P -1'
_atom_sites_solution_hydrogens geom
_atom_sites_solution_primary direct
_atom_sites_solution_secondary difmap
_audit_creation_method SHELXL-97
_cell_angle_alpha 77.926(2)
_cell_angle_beta 87.072(2)
_cell_angle_gamma 67.016(2)
_cell_formula_units_Z 4
_cell_length_a 12.9318(11)
_cell_length_b 14.0685(12)
_cell_length_c 14.8638(13)
_cell_measurement_reflns_used 5307
_cell_measurement_temperature 100(2)
_cell_measurement_theta_max 27.07
_cell_measurement_theta_min 2.25
_cell_volume 2433.0(4)
_computing_cell_refinement 'Bruker SAINT'
_computing_data_collection 'Bruker SMART'
_computing_data_reduction 'Bruker SAINT'
_computing_molecular_graphics 'Bruker SHELXTL'
_computing_publication_material 'Bruker SHELXTL'
_computing_structure_refinement 'SHELXL-97 (Sheldrick, 1997)'
_computing_structure_solution 'SHELXS-97 (Sheldrick, 1990)'
_diffrn_ambient_temperature 100(2)
_diffrn_detector_area_resol_mean 8.26
_diffrn_measured_fraction_theta_full 0.996
_diffrn_measured_fraction_theta_max 0.903
_diffrn_measurement_device_type 'Bruker SMART APEX CCD'
_diffrn_measurement_method \w-scan
_diffrn_radiation_monochromator graphite
_diffrn_radiation_source 'fine-focus sealed tube'
_diffrn_radiation_type MoK\a
_diffrn_radiation_wavelength 0.71073
_diffrn_reflns_av_R_equivalents 0.0512
_diffrn_reflns_av_sigmaI/netI 0.0685
_diffrn_reflns_limit_h_max 17
_diffrn_reflns_limit_h_min -17
_diffrn_reflns_limit_k_max 18
_diffrn_reflns_limit_k_min -18
_diffrn_reflns_limit_l_max 19
_diffrn_reflns_limit_l_min -19
_diffrn_reflns_number 30288
_diffrn_reflns_theta_full 26.00
_diffrn_reflns_theta_max 28.85
_diffrn_reflns_theta_min 1.71
_exptl_absorpt_coefficient_mu 1.166
_exptl_absorpt_correction_T_max 0.9659
_exptl_absorpt_correction_T_min 0.8346
_exptl_absorpt_correction_type multi-scan
_exptl_absorpt_process_details SADABS
_exptl_crystal_colour pale-yellow
_exptl_crystal_density_diffrn 1.617
_exptl_crystal_density_method 'not measured'
_exptl_crystal_description prism
_exptl_crystal_F_000 1196
_exptl_crystal_size_max 0.12
_exptl_crystal_size_mid 0.07
_exptl_crystal_size_min 0.03
_refine_diff_density_max 1.032
_refine_diff_density_min -1.492
_refine_diff_density_rms 0.139
_refine_ls_extinction_method none
_refine_ls_goodness_of_fit_ref 1.239
_refine_ls_hydrogen_treatment 'NH free with SADI, rigid methyls, others riding'
_refine_ls_matrix_type full
_refine_ls_number_parameters 609
_refine_ls_number_reflns 11519
_refine_ls_number_restraints 15
_refine_ls_restrained_S_all 1.238
_refine_ls_R_factor_all 0.0807
_refine_ls_R_factor_gt 0.0667
_refine_ls_shift/su_max 0.001
_refine_ls_shift/su_mean 0.000
_refine_ls_structure_factor_coef Fsqd
_refine_ls_weighting_details 'calc w=1/[\s^2^(Fo^2^)+(0.0335P)^2^+3.4679P] where P=(Fo^2^+2Fc^2^)/3'
_refine_ls_weighting_scheme calc
_refine_ls_wR_factor_gt 0.1131
_refine_ls_wR_factor_ref 0.1178
_reflns_number_gt 9951
_reflns_number_total 11519
_reflns_threshold_expression >2sigma(I)
_cod_data_source_file om300201s_si_002.cif
_cod_data_source_block aje64s
_cod_original_formula_sum 'C24.50 H25.50 Cl3.50 N3 Pd'
_cod_database_code 4078280

loop_
_symmetry_equiv_pos_as_xyz
'x, y, z'
'-x, -y, -z'

loop_
_atom_site_label
_atom_site_type_symbol
_atom_site_fract_x
_atom_site_fract_y
_atom_site_fract_z
_atom_site_U_iso_or_equiv
_atom_site_adp_type
_atom_site_occupancy
_atom_site_symmetry_multiplicity
_atom_site_calc_flag
_atom_site_refinement_flags
Pd1 Pd 0.47780(3) 0.47509(3) 0.78079(2) 0.01080(9) Uani 1 1 d .
Cl1 Cl 0.61714(10) 0.50667(9) 0.68190(8) 0.0165(2) Uani 1 1 d .
Cl2 Cl 0.59585(10) 0.29293(9) 0.81978(8) 0.0147(2) Uani 1 1 d .
C11 C 0.3621(4) 0.4524(3) 0.8642(3) 0.0106(9) Uani 1 1 d .
C1 C 0.3895(4) 0.6267(4) 0.7648(3) 0.0130(10) Uani 1 1 d .
C12 C 0.3505(4) 0.3389(4) 1.0185(3) 0.0133(10) Uani 1 1 d .
N3 N 0.3997(3) 0.3733(3) 0.9345(3) 0.0124(8) Uani 1 1 d D
H03 H 0.464(2) 0.336(4) 0.937(4) 0.016(15) Uiso 1 1 d D
C13 C 0.3565(4) 0.2352(4) 1.0357(4) 0.0186(11) Uani 1 1 d .
C14 C 0.3209(4) 0.1971(4) 1.1207(4) 0.0229(12) Uani 1 1 d .
H14 H 0.3218 0.1278 1.1335 0.028 Uiso 1 1 calc R
C15 C 0.2845(4) 0.2581(4) 1.1867(4) 0.0225(12) Uani 1 1 d .
H15 H 0.2630 0.2301 1.2450 0.027 Uiso 1 1 calc R
C16 C 0.2797(4) 0.3607(4) 1.1672(3) 0.0193(11) Uani 1 1 d .
H16 H 0.2529 0.4033 1.2120 0.023 Uiso 1 1 calc R
C17 C 0.3135(4) 0.4019(4) 1.0833(4) 0.0184(11) Uani 1 1 d .
C18 C 0.3990(6) 0.1678(4) 0.9651(4) 0.0332(14) Uani 1 1 d .
H17A H 0.3792 0.1060 0.9820 0.050 Uiso 1 1 calc R
H18B H 0.4808 0.1447 0.9625 0.050 Uiso 1 1 calc R
H18C H 0.3646 0.2088 0.9047 0.050 Uiso 1 1 calc R
C19 C 0.3089(4) 0.5137(4) 1.0643(4) 0.0218(11) Uani 1 1 d .
H18A H 0.3732 0.5170 1.0277 0.033 Uiso 1 1 calc R
H19B H 0.3118 0.5346 1.1227 0.033 Uiso 1 1 calc R
H19C H 0.2389 0.5617 1.0300 0.033 Uiso 1 1 calc R
C2 C 0.3978(4) 0.7981(4) 0.7715(3) 0.0128(10) Uani 1 1 d .
N2 N 0.4428(3) 0.6915(3) 0.7562(3) 0.0143(8) Uani 1 1 d D
H02 H 0.506(2) 0.662(4) 0.746(3) 0.012(14) Uiso 1 1 d D
C3 C 0.4055(4) 0.8782(4) 0.7018(3) 0.0150(10) Uani 1 1 d .
C4 C 0.3677(4) 0.9788(4) 0.7196(4) 0.0182(11) Uani 1 1 d .
H4 H 0.3730 1.0347 0.6736 0.022 Uiso 1 1 calc R
C5 C 0.3222(4) 0.9995(4) 0.8033(4) 0.0202(11) Uani 1 1 d .
H5 H 0.2942 1.0695 0.8135 0.024 Uiso 1 1 calc R
C6 C 0.3177(4) 0.9186(4) 0.8716(4) 0.0179(11) Uani 1 1 d .
H6 H 0.2880 0.9332 0.9292 0.021 Uiso 1 1 calc R
C7 C 0.3558(4) 0.8163(4) 0.8578(3) 0.0144(10) Uani 1 1 d .
C8 C 0.3499(5) 0.7302(4) 0.9335(3) 0.0219(11) Uani 1 1 d .
H8A H 0.3492 0.7502 0.9929 0.033 Uiso 1 1 calc R
H8B H 0.4155 0.6649 0.9321 0.033 Uiso 1 1 calc R
H8C H 0.2812 0.7189 0.9251 0.033 Uiso 1 1 calc R
C9 C 0.4485(5) 0.8571(4) 0.6087(4) 0.0229(12) Uani 1 1 d .
H9A H 0.4581 0.9196 0.5721 0.034 Uiso 1 1 calc R
H9B H 0.3945 0.8414 0.5769 0.034 Uiso 1 1 calc R
H9C H 0.5210 0.7968 0.6166 0.034 Uiso 1 1 calc R
C42 C 0.2421(4) 0.5154(4) 0.8494(3) 0.0126(10) Uani 1 1 d .
N1 N 0.2769(3) 0.6717(3) 0.7663(3) 0.0133(8) Uani 1 1 d D
H01 H 0.248(4) 0.733(2) 0.754(4) 0.016(15) Uiso 1 1 d D
C41 C 0.2046(4) 0.6204(4) 0.7980(3) 0.0140(10) Uani 1 1 d .
C46 C 0.0907(4) 0.6805(4) 0.7806(4) 0.0191(11) Uani 1 1 d .
H46 H 0.0661 0.7512 0.7468 0.023 Uiso 1 1 calc R
C45 C 0.0139(4) 0.6375(4) 0.8123(4) 0.0246(12) Uani 1 1 d .
H45 H -0.0640 0.6789 0.7999 0.030 Uiso 1 1 calc R
C44 C 0.0480(4) 0.5344(4) 0.8621(4) 0.0218(11) Uani 1 1 d .
H44 H -0.0060 0.5054 0.8840 0.026 Uiso 1 1 calc R
C43 C 0.1612(4) 0.4747(4) 0.8795(3) 0.0174(10) Uani 1 1 d .
H43 H 0.1845 0.4039 0.9129 0.021 Uiso 1 1 calc R
Pd1A Pd 0.95258(3) 0.03772(3) 0.62530(2) 0.00878(9) Uani 1 1 d .
Cl2A Cl 1.13417(9) -0.09158(9) 0.60920(8) 0.0155(2) Uani 1 1 d .
Cl1A Cl 0.87313(9) -0.09341(8) 0.67404(8) 0.0126(2) Uani 1 1 d .
C11A C 1.0029(4) 0.1531(3) 0.5898(3) 0.0108(9) Uani 1 1 d .
C1A C 0.8040(4) 0.1487(3) 0.6394(3) 0.0112(9) Uani 1 1 d .
C12A C 1.0748(4) 0.2638(4) 0.4735(3) 0.0126(9) Uani 1 1 d .
N3A N 1.0472(3) 0.1729(3) 0.5109(3) 0.0135(8) Uani 1 1 d D
H03A H 1.066(5) 0.129(3) 0.482(3) 0.025(17) Uiso 1 1 d D
C13A C 0.9873(4) 0.3609(4) 0.4431(3) 0.0153(10) Uani 1 1 d .
C14A C 1.0164(4) 0.4460(4) 0.4036(3) 0.0198(11) Uani 1 1 d .
H13A H 0.9585 0.5133 0.3823 0.024 Uiso 1 1 calc R
C15A C 1.1276(5) 0.4347(4) 0.3947(3) 0.0204(11) Uani 1 1 d .
H14A H 1.1455 0.4938 0.3685 0.024 Uiso 1 1 calc R
C16A C 1.2119(4) 0.3371(4) 0.4241(3) 0.0181(11) Uani 1 1 d .
H15A H 1.2881 0.3296 0.4181 0.022 Uiso 1 1 calc R
C17A C 1.1879(4) 0.2487(4) 0.4626(3) 0.0151(10) Uani 1 1 d .
C18A C 1.2814(4) 0.1420(4) 0.4910(4) 0.0193(11) Uani 1 1 d .
H18D H 1.3081 0.1113 0.4366 0.029 Uiso 1 1 calc R
H18E H 1.2536 0.0958 0.5350 0.029 Uiso 1 1 calc R
H18F H 1.3435 0.1495 0.5199 0.029 Uiso 1 1 calc R
C19A C 0.8666(4) 0.3747(4) 0.4503(4) 0.0214(11) Uani 1 1 d .
H19D H 0.8585 0.3121 0.4381 0.032 Uiso 1 1 calc R
H19E H 0.8207 0.4370 0.4051 0.032 Uiso 1 1 calc R
H19F H 0.8416 0.3841 0.5124 0.032 Uiso 1 1 calc R
C2A C 0.5949(4) 0.2054(4) 0.6205(3) 0.0114(9) Uani 1 1 d .
N2A N 0.7120(3) 0.1387(3) 0.6161(3) 0.0120(8) Uani 1 1 d D
H02A H 0.721(4) 0.083(2) 0.608(3) 0.010(13) Uiso 1 1 d D
C3A C 0.5494(4) 0.3028(4) 0.5612(3) 0.0124(9) Uani 1 1 d .
C4A C 0.4347(4) 0.3627(4) 0.5656(4) 0.0183(11) Uani 1 1 d .
H4A H 0.4018 0.4304 0.5265 0.022 Uiso 1 1 calc R
C5A C 0.3681(4) 0.3245(4) 0.6265(4) 0.0180(11) Uani 1 1 d .
H5A H 0.2900 0.3655 0.6284 0.022 Uiso 1 1 calc R
C6A C 0.4152(4) 0.2272(4) 0.6840(3) 0.0163(10) Uani 1 1 d .
H6A H 0.3692 0.2015 0.7255 0.020 Uiso 1 1 calc R
C7A C 0.5294(4) 0.1656(4) 0.6823(3) 0.0143(10) Uani 1 1 d .
C8A C 0.5817(4) 0.0601(4) 0.7482(4) 0.0189(11) Uani 1 1 d .
H8D H 0.5265 0.0511 0.7932 0.028 Uiso 1 1 calc R
H8E H 0.6473 0.0577 0.7803 0.028 Uiso 1 1 calc R
H8F H 0.6052 0.0034 0.7136 0.028 Uiso 1 1 calc R
C9A C 0.6197(4) 0.3448(4) 0.4938(3) 0.0173(11) Uani 1 1 d .
H9D H 0.6571 0.3784 0.5248 0.026 Uiso 1 1 calc R
H9E H 0.5714 0.3969 0.4427 0.026 Uiso 1 1 calc R
H9F H 0.6764 0.2867 0.4699 0.026 Uiso 1 1 calc R
C42A C 0.9873(4) 0.2185(3) 0.6575(3) 0.0112(9) Uani 1 1 d .
N1A N 0.7925(3) 0.2331(3) 0.6738(3) 0.0117(8) Uani 1 1 d D
H01A H 0.732(3) 0.267(4) 0.687(4) 0.017(15) Uiso 1 1 d D
C41A C 0.8837(4) 0.2527(3) 0.7013(3) 0.0112(9) Uani 1 1 d .
C46A C 0.8704(4) 0.3078(4) 0.7713(3) 0.0151(10) Uani 1 1 d .
H46A H 0.8002 0.3318 0.8001 0.018 Uiso 1 1 calc R
C45A C 0.9589(4) 0.3278(4) 0.7992(3) 0.0183(11) Uani 1 1 d .
H45A H 0.9492 0.3645 0.8479 0.022 Uiso 1 1 calc R
C44A C 1.0621(4) 0.2949(4) 0.7571(3) 0.0179(11) Uani 1 1 d .
H44A H 1.1226 0.3090 0.7765 0.021 Uiso 1 1 calc R
C43A C 1.0749(4) 0.2411(4) 0.6864(3) 0.0138(10) Uani 1 1 d .
H43A H 1.1447 0.2191 0.6568 0.017 Uiso 1 1 calc R
C99 C 0.0759(5) 0.0712(4) 0.1059(4) 0.0275(13) Uani 1 1 d .
H99 H 0.0967 0.1006 0.1546 0.033 Uiso 1 1 calc R
Cl5 Cl 0.07679(18) 0.15177(14) -0.00194(12) 0.0511(5) Uani 1 1 d .
Cl6 Cl -0.05889(13) 0.07084(14) 0.12741(12) 0.0424(4) Uani 1 1 d .
Cl7 Cl 0.17464(12) -0.05745(11) 0.11098(10) 0.0317(3) Uani 1 1 d .

loop_
_atom_site_aniso_label
_atom_site_aniso_U_11
_atom_site_aniso_U_22
_atom_site_aniso_U_33
_atom_site_aniso_U_23
_atom_site_aniso_U_13
_atom_site_aniso_U_12
Pd1 0.00976(18) 0.00997(17) 0.01025(18) -0.00119(13) 0.00241(13) -0.00197(14)
Cl1 0.0125(6) 0.0172(6) 0.0153(6) -0.0003(5) 0.0048(4) -0.0032(5)
Cl2 0.0145(6) 0.0112(5) 0.0148(6) -0.0029(4) 0.0051(4) -0.0015(4)
C11 0.012(2) 0.008(2) 0.013(2) -0.0072(18) 0.0036(18) -0.0041(18)
C1 0.014(2) 0.012(2) 0.011(2) 0.0004(18) 0.0050(18) -0.0041(19)
C12 0.008(2) 0.016(2) 0.011(2) 0.0010(18) 0.0021(18) -0.0017(18)
N3 0.010(2) 0.012(2) 0.011(2) -0.0022(16) 0.0029(16) -0.0003(16)
C13 0.017(3) 0.013(2) 0.020(3) 0.003(2) -0.001(2) -0.003(2)
C14 0.021(3) 0.017(3) 0.025(3) 0.008(2) -0.004(2) -0.007(2)
C15 0.013(3) 0.031(3) 0.020(3) 0.006(2) -0.001(2) -0.009(2)
C16 0.016(3) 0.028(3) 0.012(2) -0.002(2) 0.002(2) -0.007(2)
C17 0.014(2) 0.020(3) 0.019(3) -0.001(2) 0.004(2) -0.006(2)
C18 0.048(4) 0.018(3) 0.033(3) -0.007(2) 0.005(3) -0.011(3)
C19 0.023(3) 0.020(3) 0.022(3) -0.009(2) 0.007(2) -0.006(2)
C2 0.009(2) 0.009(2) 0.019(3) -0.0019(18) -0.0004(19) -0.0036(18)
N2 0.008(2) 0.012(2) 0.018(2) -0.0011(16) 0.0028(17) -0.0006(16)
C3 0.009(2) 0.015(2) 0.020(3) 0.0005(19) 0.0003(19) -0.0054(19)
C4 0.018(3) 0.016(2) 0.020(3) 0.003(2) 0.001(2) -0.009(2)
C5 0.022(3) 0.013(2) 0.028(3) -0.008(2) 0.000(2) -0.008(2)
C6 0.016(3) 0.019(3) 0.022(3) -0.009(2) 0.003(2) -0.008(2)
C7 0.012(2) 0.018(2) 0.015(2) -0.0003(19) 0.0020(19) -0.008(2)
C8 0.026(3) 0.023(3) 0.017(3) -0.001(2) 0.002(2) -0.010(2)
C9 0.027(3) 0.018(3) 0.020(3) -0.003(2) 0.010(2) -0.006(2)
C42 0.016(2) 0.012(2) 0.011(2) -0.0040(18) 0.0009(19) -0.0056(19)
N1 0.010(2) 0.010(2) 0.020(2) -0.0032(17) 0.0010(17) -0.0038(16)
C41 0.015(2) 0.013(2) 0.015(2) -0.0048(19) -0.0001(19) -0.0060(19)
C46 0.014(2) 0.011(2) 0.031(3) -0.003(2) 0.002(2) -0.005(2)
C45 0.014(3) 0.022(3) 0.033(3) -0.001(2) -0.005(2) -0.004(2)
C44 0.016(3) 0.022(3) 0.030(3) -0.001(2) 0.002(2) -0.012(2)
C43 0.017(3) 0.015(2) 0.022(3) -0.003(2) 0.001(2) -0.008(2)
Pd1A 0.00862(17) 0.00700(16) 0.01002(18) -0.00217(13) 0.00221(13) -0.00229(13)
Cl2A 0.0111(5) 0.0122(5) 0.0205(6) -0.0043(5) 0.0035(5) -0.0017(4)
Cl1A 0.0124(5) 0.0091(5) 0.0155(6) -0.0021(4) 0.0023(4) -0.0036(4)
C11A 0.006(2) 0.008(2) 0.019(2) -0.0017(18) -0.0015(18) -0.0033(17)
C1A 0.009(2) 0.011(2) 0.007(2) 0.0017(17) 0.0009(17) 0.0012(18)
C12A 0.017(2) 0.014(2) 0.009(2) -0.0043(18) 0.0034(18) -0.0070(19)
N3A 0.013(2) 0.012(2) 0.015(2) -0.0057(17) 0.0057(16) -0.0032(17)
C13A 0.015(2) 0.015(2) 0.015(2) -0.0037(19) 0.0042(19) -0.006(2)
C14A 0.024(3) 0.015(2) 0.017(3) -0.002(2) 0.004(2) -0.005(2)
C15A 0.033(3) 0.018(3) 0.017(3) -0.004(2) 0.006(2) -0.017(2)
C16A 0.017(3) 0.025(3) 0.017(3) -0.004(2) 0.008(2) -0.014(2)
C17A 0.020(3) 0.017(2) 0.010(2) -0.0026(19) 0.0004(19) -0.009(2)
C18A 0.017(3) 0.023(3) 0.018(3) -0.001(2) 0.003(2) -0.010(2)
C19A 0.018(3) 0.018(3) 0.025(3) -0.002(2) 0.003(2) -0.006(2)
C2A 0.007(2) 0.014(2) 0.015(2) -0.0033(18) -0.0011(18) -0.0050(18)
N2A 0.013(2) 0.0037(18) 0.019(2) -0.0035(16) -0.0004(16) -0.0021(16)
C3A 0.014(2) 0.013(2) 0.015(2) -0.0036(18) -0.0009(19) -0.0101(19)
C4A 0.019(3) 0.009(2) 0.024(3) -0.001(2) -0.004(2) -0.002(2)
C5A 0.008(2) 0.015(2) 0.027(3) -0.006(2) 0.005(2) -0.0004(19)
C6A 0.013(2) 0.015(2) 0.023(3) -0.008(2) 0.005(2) -0.007(2)
C7A 0.018(3) 0.007(2) 0.016(2) 0.0023(18) -0.002(2) -0.0056(19)
C8A 0.015(3) 0.015(2) 0.023(3) 0.002(2) 0.003(2) -0.005(2)
C9A 0.015(2) 0.017(2) 0.018(3) 0.005(2) -0.004(2) -0.008(2)
C42A 0.013(2) 0.007(2) 0.011(2) 0.0011(17) 0.0012(18) -0.0027(18)
N1A 0.009(2) 0.013(2) 0.011(2) -0.0046(16) 0.0032(16) -0.0025(16)
C41A 0.013(2) 0.009(2) 0.011(2) 0.0012(17) -0.0021(18) -0.0043(18)
C46A 0.013(2) 0.012(2) 0.019(3) -0.0048(19) 0.002(2) -0.0021(19)
C45A 0.023(3) 0.016(2) 0.015(3) -0.005(2) -0.002(2) -0.005(2)
C44A 0.022(3) 0.018(2) 0.019(3) -0.003(2) -0.003(2) -0.012(2)
C43A 0.013(2) 0.016(2) 0.014(2) -0.0020(19) -0.0026(19) -0.0074(19)
C99 0.030(3) 0.027(3) 0.021(3) -0.003(2) -0.001(2) -0.007(3)
Cl5 0.0772(14) 0.0395(9) 0.0289(9) 0.0083(7) -0.0052(9) -0.0214(9)
Cl6 0.0233(8) 0.0570(11) 0.0481(10) -0.0201(8) 0.0005(7) -0.0121(7)
Cl7 0.0313(8) 0.0320(8) 0.0214(7) -0.0028(6) 0.0013(6) -0.0024(6)

loop_
_atom_type_symbol
_atom_type_description
_atom_type_scat_dispersion_real
_atom_type_scat_dispersion_imag
_atom_type_scat_source
C C 0.0033 0.0016 'International Tables Vol C Tables 4.2.6.8 and 6.1.1.4'
H H 0.0000 0.0000 'International Tables Vol C Tables 4.2.6.8 and 6.1.1.4'
N N 0.0061 0.0033 'International Tables Vol C Tables 4.2.6.8 and 6.1.1.4'
Pd Pd -0.9988 1.0072 'International Tables Vol C Tables 4.2.6.8 and 6.1.1.4'
Cl Cl 0.1484 0.1585 'International Tables Vol C Tables 4.2.6.8 and 6.1.1.4'

loop_
_geom_angle_atom_site_label_1
_geom_angle_atom_site_label_2
_geom_angle_atom_site_label_3
_geom_angle
C1 Pd1 C11 87.84(18)
C1 Pd1 Cl2 171.80(15)
C11 Pd1 Cl2 91.14(13)
C1 Pd1 Cl1 90.89(14)
C11 Pd1 Cl1 178.35(13)
Cl2 Pd1 Cl1 89.97(4)
N3 C11 C42 120.7(4)
N3 C11 Pd1 115.3(3)
C42 C11 Pd1 123.9(3)
N2 C1 N1 116.0(4)
N2 C1 Pd1 118.9(3)
N1 C1 Pd1 125.0(4)
C17 C12 C13 122.1(4)
C17 C12 N3 120.5(4)
C13 C12 N3 116.8(4)
C11 N3 C12 134.1(4)
C14 C13 C12 117.5(5)
C14 C13 C18 121.4(5)
C12 C13 C18 121.2(5)
C15 C14 C13 121.4(5)
C14 C15 C16 119.6(5)
C17 C16 C15 120.8(5)
C16 C17 C12 118.6(5)
C16 C17 C19 119.8(5)
C12 C17 C19 121.6(4)
C3 C2 C7 122.2(4)
C3 C2 N2 118.5(4)
C7 C2 N2 119.1(4)
C1 N2 C2 126.8(4)
C4 C3 C2 117.7(5)
C4 C3 C9 121.0(4)
C2 C3 C9 121.2(4)
C3 C4 C5 121.1(5)
C6 C5 C4 120.0(5)
C5 C6 C7 121.2(5)
C6 C7 C2 117.7(4)
C6 C7 C8 119.8(5)
C2 C7 C8 122.4(4)
C43 C42 C41 117.7(4)
C43 C42 C11 122.5(4)
C41 C42 C11 119.8(4)
C1 N1 C41 126.5(4)
C46 C41 N1 116.0(4)
C46 C41 C42 120.6(4)
N1 C41 C42 123.3(4)
C45 C46 C41 119.7(5)
C46 C45 C44 121.1(5)
C43 C44 C45 119.1(5)
C44 C43 C42 121.7(5)
C11A Pd1A C1A 85.36(19)
C11A Pd1A Cl2A 92.79(13)
C1A Pd1A Cl2A 177.98(14)
C11A Pd1A Cl1A 174.35(13)
C1A Pd1A Cl1A 89.08(14)
Cl2A Pd1A Cl1A 92.75(4)
N3A C11A C42A 121.1(4)
N3A C11A Pd1A 123.4(4)
C42A C11A Pd1A 115.5(3)
N2A C1A N1A 118.2(4)
N2A C1A Pd1A 119.1(3)
N1A C1A Pd1A 122.6(3)
C13A C12A C17A 122.6(4)
C13A C12A N3A 118.5(4)
C17A C12A N3A 118.7(4)
C11A N3A C12A 127.5(4)
C12A C13A C14A 117.2(5)
C12A C13A C19A 122.1(4)
C14A C13A C19A 120.6(4)
C15A C14A C13A 121.7(5)
C16A C15A C14A 119.5(5)
C15A C16A C17A 121.4(5)
C16A C17A C12A 117.5(4)
C16A C17A C18A 120.5(4)
C12A C17A C18A 122.0(4)
C3A C2A C7A 122.0(4)
C3A C2A N2A 120.2(4)
C7A C2A N2A 117.7(4)
C1A N2A C2A 130.7(4)
C2A C3A C4A 118.1(4)
C2A C3A C9A 122.0(4)
C4A C3A C9A 120.0(4)
C5A C4A C3A 120.7(4)
C6A C5A C4A 120.0(5)
C5A C6A C7A 121.0(5)
C6A C7A C2A 118.2(4)
C6A C7A C8A 120.8(4)
C2A C7A C8A 121.0(4)
C43A C42A C41A 118.6(4)
C43A C42A C11A 122.0(4)
C41A C42A C11A 119.1(4)
C1A N1A C41A 123.7(4)
C46A C41A N1A 119.4(4)
C46A C41A C42A 119.9(4)
N1A C41A C42A 120.7(4)
C45A C46A C41A 120.2(5)
C46A C45A C44A 121.0(5)
C43A C44A C45A 118.7(5)
C44A C43A C42A 121.5(5)
Cl7 C99 Cl6 110.4(3)
Cl7 C99 Cl5 110.5(3)
Cl6 C99 Cl5 110.6(3)

loop_
_geom_bond_atom_site_label_1
_geom_bond_atom_site_label_2
_geom_bond_distance
Pd1 C1 1.955(5)
Pd1 C11 1.974(5)
Pd1 Cl2 2.3765(12)
Pd1 Cl1 2.3847(12)
C11 N3 1.308(6)
C11 C42 1.456(6)
C1 N2 1.326(6)
C1 N1 1.343(6)
C12 C17 1.387(7)
C12 C13 1.400(7)
C12 N3 1.451(6)
C13 C14 1.394(7)
C13 C18 1.501(7)
C14 C15 1.382(8)
C15 C16 1.388(7)
C16 C17 1.386(7)
C17 C19 1.518(7)
C2 C3 1.393(6)
C2 C7 1.402(6)
C2 N2 1.443(6)
C3 C4 1.384(7)
C3 C9 1.509(7)
C4 C5 1.387(7)
C5 C6 1.375(7)
C6 C7 1.384(7)
C7 C8 1.494(7)
C42 C43 1.391(7)
C42 C41 1.417(6)
N1 C41 1.399(6)
C41 C46 1.387(6)
C46 C45 1.370(7)
C45 C44 1.390(7)
C44 C43 1.380(7)
Pd1A C11A 1.941(4)
Pd1A C1A 1.981(4)
Pd1A Cl2A 2.3811(12)
Pd1A Cl1A 2.4143(12)
C11A N3A 1.305(6)
C11A C42A 1.456(6)
C1A N2A 1.323(6)
C1A N1A 1.343(6)
C12A C13A 1.392(6)
C12A C17A 1.400(7)
C12A N3A 1.453(6)
C13A C14A 1.398(7)
C13A C19A 1.496(7)
C14A C15A 1.386(7)
C15A C16A 1.376(7)
C16A C17A 1.398(7)
C17A C18A 1.504(7)
C2A C3A 1.386(6)
C2A C7A 1.397(6)
C2A N2A 1.443(6)
C3A C4A 1.398(7)
C3A C9A 1.503(6)
C4A C5A 1.389(7)
C5A C6A 1.374(7)
C6A C7A 1.392(7)
C7A C8A 1.514(6)
C42A C43A 1.399(6)
C42A C41A 1.410(6)
N1A C41A 1.409(6)
C41A C46A 1.388(6)
C46A C45A 1.382(7)
C45A C44A 1.393(7)
C44A C43A 1.387(7)
C99 Cl7 1.749(6)
C99 Cl6 1.758(6)
C99 Cl5 1.761(6)

loop_
_geom_hbond_atom_site_label_D
_geom_hbond_atom_site_label_H
_geom_hbond_atom_site_label_A
_geom_hbond_distance_DH
_geom_hbond_distance_HA
_geom_hbond_distance_DA
_geom_hbond_angle_DHA
_geom_hbond_site_symmetry_A
N1A H01A Cl2 0.78(3) 2.56(4) 3.227(4) 144(5) .
N3A H03A Cl1A 0.78(3) 2.50(4) 3.157(4) 143(5) 2_756
C8 H8A Cl2 0.98 2.79 3.692(5) 153.4 2_667
C46 H46 Cl1A 0.95 2.68 3.450(5) 138.1 1_465
